data_1531994
loop_
_publ_author_name
'Ondrus, P.'
'Vrana, S.'
'Maslan, M.'

_publ_section_title
;
 Chemical composition and crystal structure refinement of schorl from the
 Lundazi pegmatite field, Zambia
;
_journal_name_full 'Bulletin of the Czech Geological Survey'
_journal_page_first 23
_journal_page_last 28
_journal_volume 77
_journal_year 2002
_chemical_formula_sum 'Al5.59 B3 Ca0.14 Fe2.3 H4 Mg1.11 Na0.78 O31 Si6'
_chemical_name_systematic
;
(Na0.78 Ca0.14) (Fe2.3 Mg0.7) (Al5.59 Mg0.41) (Si6 O18) (B O3)3 (O H)4
;
_space_group_IT_number 160
_symmetry_space_group_name_Hall 'R 3 -2"'
_symmetry_space_group_name_H-M 'R 3 m :H'
_cell_angle_alpha 90
_cell_angle_beta 90
_cell_angle_gamma 120
_cell_formula_units_Z 3
_cell_length_a 15.9856
_cell_length_b 15.9856
_cell_length_c 7.1892
_cell_volume 1590.996
_citation_journal_id_ASTM VCGUEZ
_cod_data_source_file Ondrus_VCGUEZ_2002_956.cif
_cod_data_source_block H4Al5.59B3Ca0.14Fe2.3Mg1.11Na0.78O31Si6
_cod_original_formula_sum 'H4 Al5.59 B3 Ca0.14 Fe2.3 Mg1.11 Na0.78 O31 Si6'
_cod_database_code 1531994

loop_
_symmetry_equiv_pos_as_xyz
x,y,z
-y,x-y,z
-x+y,-x,z
-y,-x,z
x,x-y,z
-x+y,y,z
x+2/3,y+1/3,z+1/3
-y+2/3,x-y+1/3,z+1/3
-x+y+2/3,-x+1/3,z+1/3
-y+2/3,-x+1/3,z+1/3
x+2/3,x-y+1/3,z+1/3
-x+y+2/3,y+1/3,z+1/3
x+1/3,y+2/3,z+2/3
-y+1/3,x-y+2/3,z+2/3
-x+y+1/3,-x+2/3,z+2/3
-y+1/3,-x+2/3,z+2/3
x+1/3,x-y+2/3,z+2/3
-x+y+1/3,y+2/3,z+2/3

loop_
_atom_site_label
_atom_site_type_symbol
_atom_site_fract_x
_atom_site_fract_y
_atom_site_fract_z
_atom_site_occupancy
_atom_site_U_iso_or_equiv
Si1 Si+4 0.1905 0.1926 0 1 0.0
Ca1 Ca+2 0 0 0.2363 0.14 0.0
O8 O-2 0.203 0.2554 0.4155 1 0.0
O2 O-2 0.0592 0.1184 0.501 1 0.0
O6 O-2 0.1923 0.1909 0.7753 1 0.0
O1 O-2 0 0 0.7923 1 0.0
O5 O-2 0.1886 0.0943 0.1042 1 0.0
Mg2 Mg+2 0.2926 0.2603 0.6071 0.0683 0.0
Al1 Al+3 0.2926 0.2603 0.6071 0.9317 0.0
O3 O-2 0.2834 0.1417 0.5322 1 0.0
Fe1 Fe+2 0.1176 0.0588 0.6376 0.767 0.0
Mg1 Mg+2 0.1176 0.0588 0.6376 0.233 0.0
Na1 Na+1 0 0 0.2363 0.78 0.0
B1 B+3 0.1395 0.279 0.9885 1 0.0
O7 O-2 0.2902 0.284 0.0875 1 0.0
O4 O-2 0.0918 0.1836 0.0616 1 0.0
